data_7214441
loop_
_publ_author_name
'Chan, Eric J.'
'Grabowsky, Simon'
'Harrowfield, Jack M.'
'Shi, Ming W.'
'Skelton, Brian W.'
'Sobolev, Alexandre N.'
'White, Allan H.'

_publ_section_title
;
 Hirshfeld surface analysis of crystal packing in aza-aromatic picrate
 salts
;
_journal_issue 21
_journal_name_full CrystEngComm
_journal_page_first 4508
_journal_paper_doi 10.1039/c4ce00095a
_journal_volume 16
_journal_year 2014
_chemical_formula_moiety 'C6 H2 N3 O7, C10 H9 N2, C2 H3 N'
_chemical_formula_sum 'C18 H14 N6 O7'
_chemical_formula_weight 426.35
_chemical_name_systematic
;
2,2'-Bipyridinium picrate mono-acetonitrile solvate
;
_space_group_IT_number 2
_symmetry_cell_setting triclinic
_symmetry_Int_Tables_number 2
_symmetry_space_group_name_Hall '-P 1'
_symmetry_space_group_name_H-M 'P -1'
_atom_sites_solution_hydrogens geom
_atom_sites_solution_primary direct
_atom_sites_solution_secondary difmap
_audit_creation_method SHELXL-97
_cell_angle_alpha 98.732(4)
_cell_angle_beta 93.699(4)
_cell_angle_gamma 95.739(4)
_cell_formula_units_Z 2
_cell_length_a 3.7068(10)
_cell_length_b 13.382(3)
_cell_length_c 18.423(5)
_cell_measurement_reflns_used 2828
_cell_measurement_temperature 153(2)
_cell_measurement_theta_max 28.47
_cell_measurement_theta_min 2.516
_cell_volume 895.8(4)
_computing_cell_refinement 'Siemens SAINT (Siemens, 1995)'
_computing_data_collection 'Siemens SMART (Siemens, 1995)'
_computing_data_reduction 'XPREP, Bruker Version 5.1/NT, 1997'
_computing_molecular_graphics 'XP Interactive Molecular Graphics, Bruker AXS V5.1, 1998)'
_computing_publication_material 'XCIF Tables Production, Bruker Ver. 2008/2'
_computing_structure_refinement 'SHELXL-97 (Sheldrick, 1997)'
_computing_structure_solution 'SHELXS-97 (Sheldrick, 1997)'
_diffrn_ambient_temperature 153(2)
_diffrn_measured_fraction_theta_full 0.994
_diffrn_measured_fraction_theta_max 0.895
_diffrn_measurement_device_type
;
Bruker SMART CCD diffractometer
;
_diffrn_measurement_method '\w scans'
_diffrn_radiation_monochromator graphite
_diffrn_radiation_source 'fine-focus sealed tube'
_diffrn_radiation_type MoK\a
_diffrn_radiation_wavelength 0.71073
_diffrn_reflns_av_R_equivalents 0.0296
_diffrn_reflns_av_sigmaI/netI 0.0436
_diffrn_reflns_limit_h_max 4
_diffrn_reflns_limit_h_min -5
_diffrn_reflns_limit_k_max 17
_diffrn_reflns_limit_k_min -18
_diffrn_reflns_limit_l_max 24
_diffrn_reflns_limit_l_min 0
_diffrn_reflns_number 8120
_diffrn_reflns_theta_full 25.242
_diffrn_reflns_theta_max 29.01
_diffrn_reflns_theta_min 1.12
_exptl_absorpt_coefficient_mu 0.125
_exptl_absorpt_correction_T_max 0.957
_exptl_absorpt_correction_T_min 0.839
_exptl_absorpt_correction_type multi-scan
_exptl_absorpt_process_details
;
SADABS (Sheldrick, 1996)
;
_exptl_crystal_colour yellow
_exptl_crystal_density_diffrn 1.581
_exptl_crystal_density_method 'not measured'
_exptl_crystal_description rhomb
_exptl_crystal_F_000 440
_exptl_crystal_size_max 0.22
_exptl_crystal_size_mid 0.17
_exptl_crystal_size_min 0.15
_refine_diff_density_max 0.407
_refine_diff_density_min -0.581
_refine_diff_density_rms 0.085
_refine_ls_extinction_method none
_refine_ls_goodness_of_fit_ref 1.107
_refine_ls_hydrogen_treatment mixed
_refine_ls_matrix_type full
_refine_ls_number_parameters 321
_refine_ls_number_reflns 4238
_refine_ls_number_restraints 24
_refine_ls_restrained_S_all 1.103
_refine_ls_R_factor_all 0.0808
_refine_ls_R_factor_gt 0.0584
_refine_ls_shift/su_max 0.000
_refine_ls_shift/su_mean 0.000
_refine_ls_structure_factor_coef Fsqd
_refine_ls_weighting_details 'calc w=1/[\s^2^(Fo^2^)+(0.0966P)^2^+0.8107P] where P=(Fo^2^+2Fc^2^)/3'
_refine_ls_weighting_scheme calc
_refine_ls_wR_factor_gt 0.1871
_refine_ls_wR_factor_ref 0.2008
_reflns_number_gt 3104
_reflns_number_total 4238
_reflns_threshold_expression >2sigma(I)
_cod_data_source_file c4ce00095a2.cif
_cod_data_source_block CCDC606097
_cod_depositor_comments 'Adding full bibliography for 7214441--7214449.cif.'
_cod_original_sg_symbol_Hall -P_1
_cod_original_sg_symbol_H-M P_-1
_cod_database_code 7214441

loop_
_symmetry_equiv_pos_as_xyz
'x, y, z'
'-x, -y, -z'

loop_
_atom_site_label
_atom_site_type_symbol
_atom_site_fract_x
_atom_site_fract_y
_atom_site_fract_z
_atom_site_U_iso_or_equiv
_atom_site_adp_type
_atom_site_occupancy
_atom_site_symmetry_multiplicity
_atom_site_calc_flag
_atom_site_refinement_flags
O1 O 0.6618(5) 0.61679(13) 0.21668(10) 0.0272(4) Uani 1 1 d .
C1 C 0.8469(6) 0.70097(17) 0.22181(13) 0.0205(5) Uani 1 1 d .
C2 C 0.8984(7) 0.75929(18) 0.16150(13) 0.0221(5) Uani 1 1 d .
C3 C 1.0797(7) 0.85711(19) 0.17089(15) 0.0258(5) Uani 1 1 d .
H3 H 1.095(10) 0.886(3) 0.127(2) 0.046(9) Uiso 1 1 d .
C4 C 1.2341(7) 0.90271(18) 0.24012(15) 0.0261(5) Uani 1 1 d .
C5 C 1.2015(7) 0.85374(18) 0.30183(15) 0.0249(5) Uani 1 1 d .
H5 H 1.303(8) 0.890(2) 0.3514(17) 0.030(8) Uiso 1 1 d .
C6 C 1.0196(7) 0.75742(18) 0.29174(13) 0.0221(5) Uani 1 1 d .
N2 N 0.7365(6) 0.71723(17) 0.08789(12) 0.0268(5) Uani 1 1 d .
O21 O 0.6815(6) 0.62372(15) 0.06945(11) 0.0396(5) Uani 1 1 d .
O22 O 0.6570(7) 0.77635(16) 0.04554(11) 0.0470(6) Uani 1 1 d .
N4 N 1.4377(6) 1.00304(17) 0.24882(15) 0.0348(6) Uani 1 1 d .
O41 O 1.4456(7) 1.04846(17) 0.19506(15) 0.0545(7) Uani 1 1 d .
O42 O 1.5988(6) 1.03853(15) 0.30949(14) 0.0461(6) Uani 1 1 d .
N6 N 0.9884(6) 0.70745(17) 0.35713(12) 0.0286(5) Uani 1 1 d .
O61 O 0.8801(8) 0.75588(19) 0.41220(12) 0.0522(6) Uani 1 1 d .
O62 O 1.0751(6) 0.62077(15) 0.35391(12) 0.0401(5) Uani 1 1 d .
N011 N 0.2189(6) 0.43439(15) 0.20877(11) 0.0210(4) Uani 1 1 d .
H011 H 0.334(9) 0.482(3) 0.2397(19) 0.038(9) Uiso 1 1 d .
C012 C 0.1058(7) 0.45124(19) 0.14090(14) 0.0241(5) Uani 1 1 d .
H012 H 0.172(8) 0.514(2) 0.1286(16) 0.025(7) Uiso 1 1 d .
C013 C -0.0951(7) 0.3737(2) 0.09227(14) 0.0268(5) Uani 1 1 d .
H013 H -0.175(9) 0.385(2) 0.0440(18) 0.036(8) Uiso 1 1 d .
C014 C -0.1686(7) 0.2790(2) 0.11407(15) 0.0278(6) Uani 1 1 d .
H014 H -0.302(9) 0.223(2) 0.0835(17) 0.033(8) Uiso 1 1 d .
C015 C -0.0444(7) 0.26328(19) 0.18447(14) 0.0249(5) Uani 1 1 d .
H015 H -0.097(9) 0.195(3) 0.1998(18) 0.043(9) Uiso 1 1 d .
C016 C 0.1517(6) 0.34372(17) 0.23256(13) 0.0200(5) Uani 1 1 d .
N021 N 0.5009(6) 0.42614(15) 0.34263(11) 0.0232(4) Uani 1 1 d .
C022 C 0.6282(7) 0.4297(2) 0.41306(15) 0.0271(5) Uani 1 1 d .
H022 H 0.775(8) 0.492(2) 0.4362(15) 0.020(7) Uiso 1 1 d .
C023 C 0.5603(7) 0.3491(2) 0.45239(15) 0.0294(6) Uani 1 1 d .
H023 H 0.666(9) 0.356(2) 0.5015(19) 0.039(9) Uiso 1 1 d .
C024 C 0.3570(8) 0.2606(2) 0.41690(15) 0.0299(6) Uani 1 1 d .
H024 H 0.307(9) 0.210(3) 0.4407(19) 0.041(9) Uiso 1 1 d .
C025 C 0.2216(7) 0.25474(19) 0.34370(15) 0.0256(5) Uani 1 1 d .
H025 H 0.077(8) 0.196(2) 0.3182(17) 0.031(8) Uiso 1 1 d .
C026 C 0.2971(6) 0.33983(18) 0.30938(13) 0.0207(5) Uani 1 1 d .
N11S N 1.175(11) -0.019(2) -0.013(2) 0.252(11) Uani 0.50 1 d PGU
C12S C 0.872(12) -0.011(3) -0.003(2) 0.252(11) Uani 0.50 1 d PGU
C13S C 0.492(13) 0.000(6) 0.008(4) 0.252(11) Uani 0.50 1 d PGU
H1S1 H 0.4722 0.0577 0.0564 0.378 Uiso 0.50 1 d PG
H1S2 H 0.3514 -0.0726 0.0174 0.378 Uiso 0.50 1 d PG
H1S3 H 0.3557 0.0232 -0.0402 0.378 Uiso 0.50 1 d PG
N21S N 0.724(14) 0.016(3) 0.495(3) 0.237(18) Uani 0.50 1 d PGU
C22S C 0.417(14) 0.010(4) 0.505(3) 0.237(18) Uani 0.50 1 d PGU
C23S C 0.032(14) 0.002(5) 0.517(4) 0.237(18) Uani 0.50 1 d PGU
H2S1 H -0.0978 0.0624 0.4952 0.355 Uiso 0.50 1 d PG
H2S2 H -0.0027 0.0086 0.5763 0.355 Uiso 0.50 1 d PG
H2S3 H -0.1043 -0.0721 0.4895 0.355 Uiso 0.50 1 d PG

loop_
_atom_site_aniso_label
_atom_site_aniso_U_11
_atom_site_aniso_U_22
_atom_site_aniso_U_33
_atom_site_aniso_U_23
_atom_site_aniso_U_13
_atom_site_aniso_U_12
O1 0.0327(10) 0.0199(8) 0.0268(9) 0.0046(7) 0.0021(7) -0.0087(7)
C1 0.0197(11) 0.0186(11) 0.0231(12) 0.0036(9) 0.0017(9) 0.0013(9)
C2 0.0220(12) 0.0203(11) 0.0244(12) 0.0049(9) 0.0030(9) 0.0011(9)
C3 0.0244(12) 0.0208(11) 0.0345(14) 0.0102(10) 0.0079(10) 0.0023(10)
C4 0.0212(12) 0.0162(11) 0.0401(15) 0.0032(10) 0.0041(10) -0.0006(9)
C5 0.0213(12) 0.0207(11) 0.0310(13) 0.0005(10) 0.0002(10) 0.0009(9)
C6 0.0219(12) 0.0200(11) 0.0244(12) 0.0043(9) 0.0021(9) 0.0006(9)
N2 0.0312(12) 0.0277(11) 0.0223(11) 0.0065(9) 0.0042(9) 0.0013(9)
O21 0.0590(14) 0.0267(10) 0.0299(11) 0.0031(8) -0.0041(9) -0.0046(9)
O22 0.0748(17) 0.0378(12) 0.0301(11) 0.0140(9) -0.0060(11) 0.0077(11)
N4 0.0282(12) 0.0189(11) 0.0552(16) 0.0024(11) 0.0055(11) -0.0037(9)
O41 0.0602(16) 0.0303(11) 0.0745(17) 0.0248(12) 0.0057(13) -0.0136(10)
O42 0.0400(12) 0.0239(10) 0.0672(16) -0.0062(10) 0.0012(11) -0.0097(9)
N6 0.0296(12) 0.0296(11) 0.0244(11) 0.0050(9) -0.0029(9) -0.0048(9)
O61 0.0803(18) 0.0516(14) 0.0264(11) 0.0052(10) 0.0124(11) 0.0118(13)
O62 0.0538(13) 0.0297(10) 0.0398(12) 0.0162(9) 0.0010(10) 0.0040(9)
N011 0.0223(10) 0.0178(9) 0.0213(10) 0.0017(8) -0.0007(8) -0.0022(8)
C012 0.0237(12) 0.0247(12) 0.0248(12) 0.0076(10) 0.0019(9) 0.0016(10)
C013 0.0234(12) 0.0330(13) 0.0231(12) 0.0036(10) 0.0009(10) 0.0008(10)
C014 0.0233(13) 0.0290(13) 0.0272(13) -0.0024(10) -0.0011(10) -0.0034(10)
C015 0.0231(12) 0.0211(12) 0.0286(13) 0.0021(10) 0.0013(10) -0.0035(9)
C016 0.0180(11) 0.0181(11) 0.0242(12) 0.0041(9) 0.0036(9) 0.0006(8)
N021 0.0214(10) 0.0227(10) 0.0250(10) 0.0040(8) 0.0007(8) 0.0003(8)
C022 0.0260(13) 0.0277(13) 0.0266(13) 0.0025(10) 0.0012(10) 0.0011(10)
C023 0.0288(14) 0.0381(15) 0.0229(13) 0.0074(11) 0.0017(10) 0.0069(11)
C024 0.0332(14) 0.0304(14) 0.0302(14) 0.0137(11) 0.0078(11) 0.0064(11)
C025 0.0257(13) 0.0211(12) 0.0306(13) 0.0064(10) 0.0044(10) 0.0012(10)
C026 0.0179(11) 0.0200(11) 0.0242(12) 0.0036(9) 0.0029(9) 0.0017(9)
N11S 0.48(3) 0.133(10) 0.199(10) 0.076(8) 0.16(3) 0.16(3)
C12S 0.48(3) 0.133(10) 0.199(10) 0.076(8) 0.16(3) 0.16(3)
C13S 0.48(3) 0.133(10) 0.199(10) 0.076(8) 0.16(3) 0.16(3)
N21S 0.43(6) 0.116(14) 0.148(14) -0.008(12) -0.02(4) 0.00(3)
C22S 0.43(6) 0.116(14) 0.148(14) -0.008(12) -0.02(4) 0.00(3)
C23S 0.43(6) 0.116(14) 0.148(14) -0.008(12) -0.02(4) 0.00(3)

loop_
_atom_type_symbol
_atom_type_description
_atom_type_scat_dispersion_real
_atom_type_scat_dispersion_imag
_atom_type_scat_source
C C 0.0033 0.0016 'International Tables Vol C Tables 4.2.6.8 and 6.1.1.4'
H H 0.0000 0.0000 'International Tables Vol C Tables 4.2.6.8 and 6.1.1.4'
O O 0.0106 0.0060 'International Tables Vol C Tables 4.2.6.8 and 6.1.1.4'
N N 0.0061 0.0033 'International Tables Vol C Tables 4.2.6.8 and 6.1.1.4'

loop_
_geom_angle_atom_site_label_1
_geom_angle_atom_site_label_2
_geom_angle_atom_site_label_3
_geom_angle
O1 C1 C2 125.4(2)
O1 C1 C6 123.1(2)
C2 C1 C6 111.3(2)
C3 C2 N2 116.7(2)
C3 C2 C1 123.6(2)
N2 C2 C1 119.6(2)
C4 C3 C2 119.7(2)
C4 C3 H3 125(2)
C2 C3 H3 115(2)
C3 C4 C5 121.5(2)
C3 C4 N4 119.4(2)
C5 C4 N4 119.2(2)
C6 C5 C4 118.1(2)
C6 C5 H5 122.2(18)
C4 C5 H5 119.7(18)
C5 C6 C1 125.7(2)
C5 C6 N6 117.2(2)
C1 C6 N6 117.0(2)
O22 N2 O21 122.0(2)
O22 N2 C2 118.6(2)
O21 N2 C2 119.4(2)
O42 N4 O41 123.0(2)
O42 N4 C4 118.3(2)
O41 N4 C4 118.7(3)
O62 N6 O61 124.0(2)
O62 N6 C6 118.3(2)
O61 N6 C6 117.6(2)
C012 N011 C016 123.6(2)
C012 N011 H011 121(2)
C016 N011 H011 116(2)
N011 C012 C013 119.5(2)
N011 C012 H012 117.9(18)
C013 C012 H012 122.5(18)
C012 C013 C014 118.8(2)
C012 C013 H013 119.8(19)
C014 C013 H013 121.3(19)
C013 C014 C015 120.4(2)
C013 C014 H014 123.1(19)
C015 C014 H014 116.5(19)
C016 C015 C014 119.2(2)
C016 C015 H015 120.7(19)
C014 C015 H015 120.1(19)
N011 C016 C015 118.4(2)
N011 C016 C026 115.9(2)
C015 C016 C026 125.7(2)
C022 N021 C026 117.3(2)
N021 C022 C023 123.1(2)
N021 C022 H022 116.4(16)
C023 C022 H022 120.4(16)
C024 C023 C022 118.6(3)
C024 C023 H023 123(2)
C022 C023 H023 118(2)
C023 C024 C025 119.5(3)
C023 C024 H024 120(2)
C025 C024 H024 120(2)
C024 C025 C026 117.8(2)
C024 C025 H025 121.6(18)
C026 C025 H025 120.6(18)
N021 C026 C025 123.6(2)
N021 C026 C016 114.0(2)
C025 C026 C016 122.4(2)
N11S C12S C13S 180.0
C12S C13S H1S1 110.3
C12S C13S H1S2 110.3
H1S1 C13S H1S2 108.6
C12S C13S H1S3 110.3
H1S1 C13S H1S3 108.6
H1S2 C13S H1S3 108.6
N21S C22S C23S 180.0
C22S C23S H2S1 110.3
C22S C23S H2S2 110.3
H2S1 C23S H2S2 108.6
C22S C23S H2S3 110.3
H2S1 C23S H2S3 108.6
H2S2 C23S H2S3 108.6

loop_
_geom_bond_atom_site_label_1
_geom_bond_atom_site_label_2
_geom_bond_distance
_geom_bond_site_symmetry_2
O1 C1 1.246(3) .
C1 C2 1.463(3) .
C1 C6 1.463(3) .
C2 C3 1.391(3) .
C2 N2 1.453(3) .
C3 C4 1.388(4) .
C3 H3 0.95(4) .
C4 C5 1.402(4) .
C4 N4 1.454(3) .
C5 C6 1.374(3) .
C5 H5 1.00(3) .
C6 N6 1.469(3) .
N2 O22 1.235(3) .
N2 O21 1.238(3) .
N4 O42 1.236(3) .
N4 O41 1.239(4) .
N6 O62 1.228(3) .
N6 O61 1.231(3) .
N011 C012 1.351(3) .
N011 C016 1.357(3) .
N011 H011 0.84(3) .
C012 C013 1.382(4) .
C012 H012 0.92(3) .
C013 C014 1.394(4) .
C013 H013 0.96(3) .
C014 C015 1.401(4) .
C014 H014 0.94(3) .
C015 C016 1.394(3) .
C015 H015 1.00(4) .
C016 C026 1.492(3) .
N021 C022 1.344(3) .
N021 C026 1.353(3) .
C022 C023 1.400(4) .
C022 H022 0.97(3) .
C023 C024 1.385(4) .
C023 H023 0.95(3) .
C024 C025 1.396(4) .
C024 H024 0.88(4) .
C025 C026 1.397(3) .
C025 H025 0.95(3) .
N11S C12S 1.1623 .
N11S N11S 1.52(5) 2_755
C12S C13S 1.4534 .
C13S H1S1 1.0978 .
C13S H1S2 1.0978 .
C13S H1S3 1.0978 .
N21S C22S 1.1623 .
C22S C23S 1.4534 .
C23S H2S1 1.0978 .
C23S H2S2 1.0978 .
C23S H2S3 1.0978 .

loop_
_geom_hbond_atom_site_label_D
_geom_hbond_atom_site_label_H
_geom_hbond_atom_site_label_A
_geom_hbond_distance_DH
_geom_hbond_distance_HA
_geom_hbond_distance_DA
_geom_hbond_angle_DHA
N011 H011 O1 0.84(3) 2.19(3) 2.781(3) 127(3)
N011 H011 N021 0.84(3) 2.21(3) 2.638(3) 111(3)

loop_
_geom_torsion_atom_site_label_1
_geom_torsion_atom_site_label_2
_geom_torsion_atom_site_label_3
_geom_torsion_atom_site_label_4
_geom_torsion
O1 C1 C2 C3 173.9(2)
C6 C1 C2 C3 -1.8(3)
O1 C1 C2 N2 -2.4(4)
C6 C1 C2 N2 -178.1(2)
N2 C2 C3 C4 178.7(2)
C1 C2 C3 C4 2.3(4)
C2 C3 C4 C5 -2.2(4)
C2 C3 C4 N4 177.2(2)
C3 C4 C5 C6 1.7(4)
N4 C4 C5 C6 -177.6(2)
C4 C5 C6 C1 -1.4(4)
C4 C5 C6 N6 -180.0(2)
O1 C1 C6 C5 -174.4(2)
C2 C1 C6 C5 1.4(3)
O1 C1 C6 N6 4.1(3)
C2 C1 C6 N6 179.9(2)
C3 C2 N2 O22 -24.1(3)
C1 C2 N2 O22 152.4(2)
C3 C2 N2 O21 156.0(2)
C1 C2 N2 O21 -27.4(3)
C3 C4 N4 O42 -173.9(2)
C5 C4 N4 O42 5.4(4)
C3 C4 N4 O41 5.2(4)
C5 C4 N4 O41 -175.5(3)
C5 C6 N6 O62 -129.7(3)
C1 C6 N6 O62 51.6(3)
C5 C6 N6 O61 49.5(3)
C1 C6 N6 O61 -129.1(3)
C016 N011 C012 C013 1.1(4)
N011 C012 C013 C014 -1.5(4)
C012 C013 C014 C015 0.8(4)
C013 C014 C015 C016 0.4(4)
C012 N011 C016 C015 0.1(4)
C012 N011 C016 C026 -179.7(2)
C014 C015 C016 N011 -0.8(4)
C014 C015 C016 C026 179.0(2)
C026 N021 C022 C023 0.2(4)
N021 C022 C023 C024 1.0(4)
C022 C023 C024 C025 -0.9(4)
C023 C024 C025 C026 -0.3(4)
C022 N021 C026 C025 -1.6(4)
C022 N021 C026 C016 177.2(2)
C024 C025 C026 N021 1.7(4)
C024 C025 C026 C016 -177.1(2)
N011 C016 C026 N021 -4.8(3)
C015 C016 C026 N021 175.4(2)
N011 C016 C026 C025 174.1(2)
C015 C016 C026 C025 -5.7(4)
